data_4308541
loop_
_publ_author_name
'Nancy L. S. Yue'
'Michael C. Jennings'
'Richard J. Puddephatt'

_publ_section_title
;
Disilver(I) Macrocycles: Variation of Cavity Size with Anion Binding
;
_journal_name_full 'Inorganic Chemistry'
_journal_page_first 1125
_journal_page_last 1131
_journal_paper_doi 10.1021/ic048549c
_journal_volume 44
_journal_year 2005
_chemical_formula_sum 'C46 H40 Ag2 Cl4 F6 N8 O8'
_chemical_formula_weight 1304.40
_chemical_name_systematic
; 
 ? 
;
_space_group_IT_number 14
_symmetry_cell_setting monoclinic
_symmetry_space_group_name_Hall '-P 2ybc'
_symmetry_space_group_name_H-M 'P 1 21/c 1'
_atom_sites_solution_hydrogens geom
_atom_sites_solution_primary direct
_atom_sites_solution_secondary difmap
_audit_creation_method SHELXL-97
_cell_angle_alpha 90.00
_cell_angle_beta 117.1750(10)
_cell_angle_gamma 90.00
_cell_formula_units_Z 2
_cell_length_a 10.4961(2)
_cell_length_b 26.9664(5)
_cell_length_c 10.01620(10)
_cell_measurement_temperature 150(2)
_cell_volume 2522.07(8)
_computing_cell_refinement 'Nonius DENZO'
_computing_data_collection 'Nonius COLLECT'
_computing_data_reduction 'Nonius DENZO'
_computing_molecular_graphics 'Bruker SHELXTL'
_computing_publication_material 'Bruker SHELXTL'
_computing_structure_refinement 'SHELXL-97 (Sheldrick, 1997)'
_computing_structure_solution 'SHELXS-97 (Sheldrick, 1990)'
_diffrn_ambient_temperature 150(2)
_diffrn_measured_fraction_theta_full 0.998
_diffrn_measured_fraction_theta_max 0.998
_diffrn_measurement_device_type 'Nonius Kappa-CCD'
_diffrn_measurement_method 'phi/omega scans'
_diffrn_radiation_monochromator graphite
_diffrn_radiation_source 'fine-focus sealed tube'
_diffrn_radiation_type MoK\a
_diffrn_radiation_wavelength 0.71073
_diffrn_reflns_av_R_equivalents 0.056
_diffrn_reflns_av_sigmaI/netI 0.0769
_diffrn_reflns_limit_h_max 14
_diffrn_reflns_limit_h_min -14
_diffrn_reflns_limit_k_max 37
_diffrn_reflns_limit_k_min -37
_diffrn_reflns_limit_l_max 14
_diffrn_reflns_limit_l_min -14
_diffrn_reflns_number 31308
_diffrn_reflns_theta_full 30.01
_diffrn_reflns_theta_max 30.01
_diffrn_reflns_theta_min 2.65
_exptl_absorpt_coefficient_mu 1.071
_exptl_absorpt_correction_T_max 0.8558
_exptl_absorpt_correction_T_min 0.7055
_exptl_absorpt_correction_type integration
_exptl_crystal_colour colourless
_exptl_crystal_density_diffrn 1.718
_exptl_crystal_density_method 'not measured'
_exptl_crystal_description plate
_exptl_crystal_F_000 1304
_exptl_crystal_size_max 0.35
_exptl_crystal_size_mid 0.19
_exptl_crystal_size_min 0.15
_refine_diff_density_max 2.532
_refine_diff_density_min -1.905
_refine_diff_density_rms 0.177
_refine_ls_extinction_method none
_refine_ls_goodness_of_fit_ref 1.104
_refine_ls_hydrogen_treatment mixed
_refine_ls_matrix_type full
_refine_ls_number_parameters 332
_refine_ls_number_reflns 7340
_refine_ls_number_restraints 8
_refine_ls_restrained_S_all 1.105
_refine_ls_R_factor_all 0.1254
_refine_ls_R_factor_gt 0.0756
_refine_ls_shift/su_max 0.008
_refine_ls_shift/su_mean 0.000
_refine_ls_structure_factor_coef Fsqd
_refine_ls_weighting_details 'calc w=1/[\s^2^(Fo^2^)+(0.1541P)^2^+0.0000P] where P=(Fo^2^+2Fc^2^)/3'
_refine_ls_weighting_scheme calc
_refine_ls_wR_factor_gt 0.2306
_refine_ls_wR_factor_ref 0.2595
_reflns_number_gt 4502
_reflns_number_total 7340
_reflns_threshold_expression >2sigma(I)
_cod_data_source_file ic048549csi20041015_044205_2.cif
_cod_data_source_block 2b
_cod_depositor_comments
;
The following automatic conversions were performed:
'_symmetry_cell_setting' value 'Monoclinic' changed to 'monoclinic'
according to '/home/saulius/struct/CIF-dictionaries/cif_core.dic'
dictionary named 'cif_core.dic' version 2.4.1 from 2010-06-29.

Automatic conversion script
Id: cif_fix_enum 1527 2010-12-29 10:47:43Z saulius 
;
_cod_original_cell_volume 2522.06(7)
_cod_database_code 4308541

loop_
_symmetry_equiv_pos_as_xyz
'x, y, z'
'-x, y+1/2, -z+1/2'
'-x, -y, -z'
'x, -y-1/2, z-1/2'

loop_
_atom_site_label
_atom_site_type_symbol
_atom_site_fract_x
_atom_site_fract_y
_atom_site_fract_z
_atom_site_U_iso_or_equiv
_atom_site_adp_type
_atom_site_occupancy
_atom_site_symmetry_multiplicity
_atom_site_calc_flag
_atom_site_refinement_flags
_atom_site_disorder_assembly
_atom_site_disorder_group
Ag Ag 0.85722(5) 0.022926(15) 0.45947(5) 0.03471(18) Uani 1 1 d . . .
N1 N 0.7453(5) -0.04686(16) 0.3768(5) 0.0296(10) Uani 1 1 d . . .
C2 C 0.7744(6) -0.0860(2) 0.4693(7) 0.0325(12) Uani 1 1 d . . .
H2A H 0.8530 -0.0844 0.5670 0.039 Uiso 1 1 calc R . .
C3 C 0.6907(6) -0.1293(2) 0.4241(6) 0.0314(12) Uani 1 1 d . . .
H3A H 0.7133 -0.1569 0.4900 0.038 Uiso 1 1 calc R . .
C4 C 0.5753(5) -0.13117(18) 0.2829(6) 0.0248(10) Uani 1 1 d . . .
C5 C 0.5479(6) -0.09135(18) 0.1863(6) 0.0278(11) Uani 1 1 d . . .
H5A H 0.4706 -0.0923 0.0877 0.033 Uiso 1 1 calc R . .
C6 C 0.6365(6) -0.0498(2) 0.2373(7) 0.0328(12) Uani 1 1 d . . .
H6A H 0.6193 -0.0226 0.1710 0.039 Uiso 1 1 calc R . .
N7 N 0.4811(5) -0.17322(16) 0.2445(5) 0.0283(10) Uani 1 1 d . . .
C8 C 0.4163(7) -0.1841(2) 0.3436(7) 0.0395(14) Uani 1 1 d . . .
H8A H 0.3534 -0.2130 0.3055 0.059 Uiso 1 1 calc R . .
H8B H 0.3603 -0.1554 0.3466 0.059 Uiso 1 1 calc R . .
H8C H 0.4919 -0.1911 0.4450 0.059 Uiso 1 1 calc R . .
C9 C 0.4248(6) -0.19560(18) 0.1070(6) 0.0262(10) Uani 1 1 d . . .
O10 O 0.3206(4) -0.22300(14) 0.0652(5) 0.0368(9) Uani 1 1 d . . .
C11 C 0.5017(5) -0.18942(17) 0.0131(6) 0.0236(10) Uani 1 1 d . . .
C12 C 0.6445(5) -0.20263(18) 0.0684(6) 0.0257(11) Uani 1 1 d . . .
H12A H 0.6998 -0.2106 0.1715 0.031 Uiso 1 1 calc R . .
C13 C 0.7061(6) -0.20404(18) -0.0294(6) 0.0273(11) Uani 1 1 d . . .
C14 C 0.6260(6) -0.1897(2) -0.1779(6) 0.0320(12) Uani 1 1 d . . .
H14A H 0.6677 -0.1903 -0.2445 0.038 Uiso 1 1 calc R . .
C15 C 0.4876(6) -0.1746(2) -0.2284(6) 0.0337(12) Uani 1 1 d . . .
H15A H 0.4348 -0.1638 -0.3293 0.040 Uiso 1 1 calc R . .
C16 C 0.4230(6) -0.17477(19) -0.1353(6) 0.0299(11) Uani 1 1 d . . .
H16A H 0.3258 -0.1650 -0.1724 0.036 Uiso 1 1 calc R . .
C17 C 0.8476(6) -0.2283(2) 0.0160(6) 0.0302(11) Uani 1 1 d . . .
O18 O 0.8583(5) -0.25803(18) -0.0707(5) 0.0467(12) Uani 1 1 d . . .
N19 N 0.9559(5) -0.22275(15) 0.1590(5) 0.0263(9) Uani 1 1 d . . .
C20 C 1.0659(7) -0.2635(2) 0.2115(8) 0.0445(15) Uani 1 1 d . . .
H20A H 1.1394 -0.2564 0.3138 0.067 Uiso 1 1 calc R . .
H20B H 1.1106 -0.2656 0.1445 0.067 Uiso 1 1 calc R . .
H20C H 1.0194 -0.2952 0.2104 0.067 Uiso 1 1 calc R . .
C21 C 0.9897(5) -0.17844(18) 0.2421(6) 0.0242(10) Uani 1 1 d . . .
C22 C 1.0860(6) -0.17873(19) 0.3941(6) 0.0258(10) Uani 1 1 d . . .
H22A H 1.1270 -0.2089 0.4440 0.031 Uiso 1 1 calc R . .
C23 C 1.1209(6) -0.13426(19) 0.4712(6) 0.0276(11) Uani 1 1 d . . .
H23A H 1.1858 -0.1350 0.5753 0.033 Uiso 1 1 calc R . .
N24 N 1.0683(5) -0.08985(16) 0.4074(5) 0.0278(9) Uani 1 1 d . . .
C25 C 0.9775(6) -0.09011(19) 0.2613(6) 0.0270(11) Uani 1 1 d . . .
H25A H 0.9398 -0.0593 0.2132 0.032 Uiso 1 1 calc R . .
C26 C 0.9351(6) -0.13308(19) 0.1758(6) 0.0267(10) Uani 1 1 d . . .
H26A H 0.8689 -0.1314 0.0723 0.032 Uiso 1 1 calc R . .
O31 O 0.9595(5) 0.03203(17) 0.2672(5) 0.0445(11) Uani 1 1 d . . .
O32 O 0.7469(6) 0.07075(19) 0.1689(7) 0.0594(14) Uani 1 1 d . . .
C33 C 0.8631(7) 0.0594(2) 0.1753(7) 0.0352(13) Uani 1 1 d . A .
C34 C 0.9027(7) 0.0846(2) 0.0633(8) 0.0445(15) Uani 1 1 d D . .
F35 F 0.7886(9) 0.0990(3) -0.0681(10) 0.054(2) Uiso 0.50 1 d PD A 1
F36 F 0.9782(16) 0.1262(5) 0.1226(16) 0.093(4) Uiso 0.50 1 d PD A 1
F37 F 0.9854(12) 0.0580(4) 0.0266(13) 0.063(3) Uiso 0.50 1 d PD A 1
F38 F 1.0257(12) 0.1122(4) 0.1337(13) 0.067(3) Uiso 0.50 1 d PD A 2
F39 F 0.9322(12) 0.0497(4) -0.0180(12) 0.057(3) Uiso 0.50 1 d PD A 2
F40 F 0.8102(11) 0.1188(3) -0.0230(11) 0.058(2) Uiso 0.50 1 d PD A 2
C41 C 0.644(2) -0.0283(7) -0.2717(16) 0.174(9) Uani 1 1 d D . .
H41A H 0.7313 -0.0377 -0.2795 0.208 Uiso 1 1 calc R . .
H41B H 0.6308 0.0080 -0.2878 0.208 Uiso 1 1 calc R . .
Cl42 Cl 0.4996(6) -0.05789(16) -0.4110(5) 0.1463(16) Uani 1 1 d D . .
Cl43 Cl 0.6678(4) -0.04125(18) -0.0997(5) 0.1288(13) Uani 1 1 d D . .

loop_
_atom_site_aniso_label
_atom_site_aniso_U_11
_atom_site_aniso_U_22
_atom_site_aniso_U_33
_atom_site_aniso_U_23
_atom_site_aniso_U_13
_atom_site_aniso_U_12
Ag 0.0350(3) 0.0275(3) 0.0382(3) -0.00880(17) 0.0137(2) -0.00751(16)
N1 0.027(2) 0.030(2) 0.032(3) -0.0066(19) 0.014(2) -0.0037(18)
C2 0.030(3) 0.038(3) 0.025(3) 0.000(2) 0.008(2) -0.004(2)
C3 0.032(3) 0.030(3) 0.028(3) -0.001(2) 0.011(3) -0.006(2)
C4 0.022(2) 0.027(2) 0.031(3) -0.004(2) 0.016(2) -0.0027(19)
C5 0.029(3) 0.025(2) 0.027(3) -0.004(2) 0.011(2) -0.002(2)
C6 0.038(3) 0.030(3) 0.031(3) 0.001(2) 0.017(3) -0.001(2)
N7 0.027(2) 0.030(2) 0.029(2) -0.0050(18) 0.014(2) -0.0071(18)
C8 0.044(4) 0.041(3) 0.040(4) -0.005(3) 0.025(3) -0.018(3)
C9 0.024(3) 0.023(2) 0.027(3) -0.0007(19) 0.008(2) 0.0028(19)
O10 0.028(2) 0.039(2) 0.039(2) -0.0081(18) 0.0112(19) -0.0129(17)
C11 0.022(2) 0.018(2) 0.024(3) -0.0008(18) 0.005(2) -0.0004(18)
C12 0.026(3) 0.024(2) 0.025(3) -0.0027(19) 0.010(2) -0.0015(19)
C13 0.028(3) 0.025(2) 0.025(3) -0.005(2) 0.009(2) -0.002(2)
C14 0.033(3) 0.035(3) 0.024(3) -0.005(2) 0.009(2) 0.001(2)
C15 0.038(3) 0.037(3) 0.024(3) 0.002(2) 0.012(3) 0.006(2)
C16 0.025(3) 0.029(3) 0.031(3) -0.002(2) 0.008(2) 0.003(2)
C17 0.027(3) 0.032(3) 0.030(3) -0.003(2) 0.011(2) 0.003(2)
O18 0.035(2) 0.061(3) 0.035(2) -0.020(2) 0.008(2) 0.013(2)
N19 0.024(2) 0.023(2) 0.025(2) -0.0034(17) 0.0057(19) 0.0043(16)
C20 0.040(4) 0.031(3) 0.045(4) -0.005(3) 0.004(3) 0.011(3)
C21 0.019(2) 0.029(2) 0.027(3) 0.001(2) 0.013(2) -0.0013(19)
C22 0.024(3) 0.027(2) 0.024(3) 0.0047(19) 0.009(2) 0.0047(19)
C23 0.023(3) 0.031(3) 0.025(3) 0.000(2) 0.007(2) 0.001(2)
N24 0.025(2) 0.027(2) 0.029(2) 0.0008(17) 0.011(2) -0.0010(17)
C25 0.025(3) 0.026(2) 0.030(3) 0.003(2) 0.013(2) -0.0009(19)
C26 0.027(3) 0.029(2) 0.020(3) 0.002(2) 0.007(2) 0.000(2)
O31 0.045(3) 0.045(2) 0.037(3) 0.0057(19) 0.012(2) -0.002(2)
O32 0.065(4) 0.061(3) 0.071(4) 0.017(3) 0.048(3) 0.016(3)
C33 0.043(4) 0.029(3) 0.035(3) 0.003(2) 0.019(3) 0.002(2)
C34 0.046(4) 0.044(3) 0.049(4) 0.012(3) 0.026(3) 0.010(3)
C41 0.171(18) 0.23(2) 0.090(11) -0.075(12) 0.030(12) 0.033(14)
Cl42 0.180(4) 0.131(3) 0.133(4) 0.024(3) 0.077(3) 0.026(3)
Cl43 0.115(3) 0.165(3) 0.112(3) 0.014(3) 0.057(2) 0.048(3)

loop_
_atom_type_symbol
_atom_type_description
_atom_type_scat_dispersion_real
_atom_type_scat_dispersion_imag
_atom_type_scat_source
C C 0.0033 0.0016 'International Tables Vol C Tables 4.2.6.8 and 6.1.1.4'
H H 0.0000 0.0000 'International Tables Vol C Tables 4.2.6.8 and 6.1.1.4'
N N 0.0061 0.0033 'International Tables Vol C Tables 4.2.6.8 and 6.1.1.4'
O O 0.0106 0.0060 'International Tables Vol C Tables 4.2.6.8 and 6.1.1.4'
F F 0.0171 0.0103 'International Tables Vol C Tables 4.2.6.8 and 6.1.1.4'
Ag Ag -0.8971 1.1015 'International Tables Vol C Tables 4.2.6.8 and 6.1.1.4'
Cl Cl 0.1484 0.1585 'International Tables Vol C Tables 4.2.6.8 and 6.1.1.4'

loop_
_geom_angle_atom_site_label_1
_geom_angle_atom_site_label_2
_geom_angle_atom_site_label_3
_geom_angle
_geom_angle_site_symmetry_1
_geom_angle_site_symmetry_3
_geom_angle_publ_flag
N24 Ag N1 159.47(16) 3_756 . ?
N24 Ag Ag 98.17(12) 3_756 3_756 ?
N1 Ag Ag 92.62(12) . 3_756 ?
C6 N1 C2 119.2(5) . . ?
C6 N1 Ag 120.1(4) . . ?
C2 N1 Ag 120.3(4) . . ?
N1 C2 C3 121.2(5) . . ?
C4 C3 C2 119.2(5) . . ?
C3 C4 C5 119.5(5) . . ?
C3 C4 N7 118.5(5) . . ?
C5 C4 N7 121.9(5) . . ?
C4 C5 C6 118.4(5) . . ?
N1 C6 C5 122.4(5) . . ?
C9 N7 C4 123.1(4) . . ?
C9 N7 C8 118.2(4) . . ?
C4 N7 C8 116.9(4) . . ?
O10 C9 N7 121.3(5) . . ?
O10 C9 C11 120.3(5) . . ?
N7 C9 C11 118.2(4) . . ?
C12 C11 C16 120.5(5) . . ?
C12 C11 C9 120.9(5) . . ?
C16 C11 C9 118.3(5) . . ?
C11 C12 C13 119.2(5) . . ?
C14 C13 C12 119.7(5) . . ?
C14 C13 C17 118.8(5) . . ?
C12 C13 C17 120.8(5) . . ?
C15 C14 C13 120.1(5) . . ?
C14 C15 C16 121.2(5) . . ?
C15 C16 C11 119.2(5) . . ?
O18 C17 N19 120.7(5) . . ?
O18 C17 C13 118.2(5) . . ?
N19 C17 C13 120.5(4) . . ?
C17 N19 C21 125.1(4) . . ?
C17 N19 C20 115.1(4) . . ?
C21 N19 C20 117.9(4) . . ?
C26 C21 C22 117.7(5) . . ?
C26 C21 N19 122.0(5) . . ?
C22 C21 N19 120.3(4) . . ?
C23 C22 C21 118.8(5) . . ?
N24 C23 C22 123.9(5) . . ?
C25 N24 C23 116.6(5) . . ?
C25 N24 Ag 123.8(3) . 3_756 ?
C23 N24 Ag 119.5(4) . 3_756 ?
N24 C25 C26 123.3(5) . . ?
C21 C26 C25 119.7(5) . . ?
O32 C33 O31 129.4(6) . . ?
O32 C33 C34 116.6(5) . . ?
O31 C33 C34 113.8(5) . . ?
F37 C34 F40 125.6(8) . . ?
F37 C34 F36 104.5(9) . . ?
F40 C34 F36 79.4(8) . . ?
F37 C34 F39 24.8(6) . . ?
F40 C34 F39 112.7(8) . . ?
F36 C34 F39 126.0(9) . . ?
F37 C34 F35 106.8(8) . . ?
F40 C34 F35 28.6(5) . . ?
F36 C34 F35 105.5(9) . . ?
F39 C34 F35 87.7(7) . . ?
F37 C34 F38 81.5(8) . . ?
F40 C34 F38 101.1(8) . . ?
F36 C34 F38 25.2(7) . . ?
F39 C34 F38 105.3(8) . . ?
F35 C34 F38 122.8(8) . . ?
F37 C34 C33 113.8(7) . . ?
F40 C34 C33 115.0(6) . . ?
F36 C34 C33 110.5(8) . . ?
F39 C34 C33 110.1(6) . . ?
F35 C34 C33 114.9(6) . . ?
F38 C34 C33 111.9(7) . . ?
Cl43 C41 Cl42 113.9(12) . . ?

loop_
_geom_bond_atom_site_label_1
_geom_bond_atom_site_label_2
_geom_bond_distance
_geom_bond_site_symmetry_2
_geom_bond_publ_flag
Ag N24 2.167(4) 3_756 ?
Ag N1 2.172(4) . ?
Ag Ag 2.9915(9) 3_756 ?
N1 C6 1.344(8) . ?
N1 C2 1.345(7) . ?
C2 C3 1.405(7) . ?
C3 C4 1.381(8) . ?
C4 C5 1.384(7) . ?
C4 N7 1.436(6) . ?
C5 C6 1.395(8) . ?
N7 C9 1.366(7) . ?
N7 C8 1.466(7) . ?
C9 O10 1.224(6) . ?
C9 C11 1.503(7) . ?
C11 C12 1.385(7) . ?
C11 C16 1.388(7) . ?
C12 C13 1.400(7) . ?
C13 C14 1.388(8) . ?
C13 C17 1.491(7) . ?
C14 C15 1.363(8) . ?
C15 C16 1.381(8) . ?
C17 O18 1.225(7) . ?
C17 N19 1.370(7) . ?
N19 C21 1.406(6) . ?
N19 C20 1.505(7) . ?
C21 C26 1.385(7) . ?
C21 C22 1.390(7) . ?
C22 C23 1.382(7) . ?
C23 N24 1.351(7) . ?
N24 C25 1.333(7) . ?
N24 Ag 2.167(4) 3_756 ?
C25 C26 1.387(7) . ?
O31 C33 1.251(8) . ?
O32 C33 1.230(8) . ?
C33 C34 1.523(9) . ?
C34 F37 1.301(10) . ?
C34 F40 1.332(10) . ?
C34 F36 1.346(12) . ?
C34 F39 1.370(10) . ?
C34 F35 1.371(10) . ?
C34 F38 1.374(11) . ?
C41 Cl43 1.660(17) . ?
C41 Cl42 1.716(16) . ?
